data_4511812
loop_
_publ_author_name
'Emami, Seyedali'
'Paz, Filipe A. Almeida'
'Mendes, Ad\'elio'
'Gales, Lu\'is'

_publ_section_title
;
 Toward the Construction of 3D Dipeptide--Metal Frameworks
;
_journal_issue 9
_journal_name_full 'Crystal Growth &amp; Design'
_journal_page_first 4777
_journal_paper_doi 10.1021/cg500925x
_journal_volume 14
_journal_year 2014
_chemical_absolute_configuration rm
_chemical_formula_moiety 'C6 H8 N2 O5 Zn, H2 O'
_chemical_formula_sum 'C6 H10 N2 O6 Zn'
_chemical_formula_weight 271.53
_chemical_name_systematic
;
 ?
;
_space_group_crystal_system monoclinic
_space_group_IT_number 4
_space_group_name_Hall 'P 2yb'
_space_group_name_H-M_alt 'P 1 21 1'
_symmetry_space_group_name_Hall 'P 2yb'
_symmetry_space_group_name_H-M 'P 1 21 1'
_atom_sites_solution_hydrogens mixed
_audit_creation_date '09 June 2014'
_audit_creation_method 'SHELXL-2014, manual editing plus enCIFer'
_cell_angle_alpha 90
_cell_angle_beta 95.763(4)
_cell_angle_gamma 90
_cell_formula_units_Z 2
_cell_length_a 4.8075(2)
_cell_length_b 9.4727(5)
_cell_length_c 9.7014(4)
_cell_measurement_reflns_used 9999
_cell_measurement_temperature 100(2)
_cell_measurement_theta_max 25.0
_cell_measurement_theta_min 1.0
_cell_volume 439.57(3)
_computing_cell_refinement 'Crysalis v. 171.36.20 (Agilent, 2012)'
_computing_data_collection 'Pylatus control software (SNBL, 2012)'
_computing_data_reduction 'Crysalis v. 171.36.20 (Agilent, 2012)'
_computing_molecular_graphics 'DIAMOND (Brandenburg, 2009)'
_computing_publication_material 'SHELXTL (Sheldrick, 2014)'
_computing_structure_refinement 'SHELXTL (Sheldrick, 2014)'
_computing_structure_solution 'SHELXTL (Sheldrick, 2014)'
_diffrn_ambient_temperature 100(2)
_diffrn_detector_area_resol_mean '172 \mm'
_diffrn_measured_fraction_theta_full 0.944
_diffrn_measured_fraction_theta_max 0.941
_diffrn_measurement_device_type PILATUS2M
_diffrn_measurement_method \f-scan
_diffrn_radiation_monochromator 'Si (111)'
_diffrn_radiation_source 'Beamline BM1A, SNBL, ESRF, Grenoble, France'
_diffrn_radiation_type synchrotron
_diffrn_radiation_wavelength 0.68239
_diffrn_reflns_av_R_equivalents 0.0805
_diffrn_reflns_av_unetI/netI 0.0783
_diffrn_reflns_Laue_measured_fraction_full 0.944
_diffrn_reflns_Laue_measured_fraction_max 0.941
_diffrn_reflns_limit_h_max 5
_diffrn_reflns_limit_h_min -5
_diffrn_reflns_limit_k_max 9
_diffrn_reflns_limit_k_min -9
_diffrn_reflns_limit_l_max 11
_diffrn_reflns_limit_l_min -11
_diffrn_reflns_number 3828
_diffrn_reflns_point_group_measured_fraction_full 0.940
_diffrn_reflns_point_group_measured_fraction_max 0.936
_diffrn_reflns_theta_full 25.242
_diffrn_reflns_theta_max 25.328
_diffrn_reflns_theta_min 4.223
_diffrn_standards_interval_count 0
_diffrn_standards_interval_time 0
_diffrn_standards_number 0
_exptl_absorpt_coefficient_mu 2.808
_exptl_absorpt_correction_type multi-scan
_exptl_absorpt_process_details
; 
'SADABS V2012/1 (Bruker AXS Inc.)' 
;
_exptl_crystal_colour Colourless
_exptl_crystal_density_diffrn 2.052
_exptl_crystal_description Plate
_exptl_crystal_F_000 276
_exptl_crystal_size_max 0.030
_exptl_crystal_size_mid 0.010
_exptl_crystal_size_min 0.010
_refine_diff_density_max 2.140
_refine_diff_density_min -0.963
_refine_diff_density_rms 0.202
_refine_ls_abs_structure_details
;
 Flack x determined using 659 quotients [(I+)-(I-)]/[(I+)+(I-)]
 (Parsons, Flack and Wagner, Acta Cryst. B69 (2013) 249-259).
;
_refine_ls_abs_structure_Flack 0.05(2)
_refine_ls_extinction_method none
_refine_ls_goodness_of_fit_ref 1.071
_refine_ls_hydrogen_treatment mixed
_refine_ls_matrix_type full
_refine_ls_number_parameters 148
_refine_ls_number_reflns 1513
_refine_ls_number_restraints 14
_refine_ls_restrained_S_all 1.068
_refine_ls_R_factor_all 0.0676
_refine_ls_R_factor_gt 0.0668
_refine_ls_shift/su_max 0.000
_refine_ls_shift/su_mean 0.000
_refine_ls_structure_factor_coef Fsqd
_refine_ls_weighting_details 'w=1/[\s^2^(Fo^2^)+(0.1221P)^2^] where P=(Fo^2^+2Fc^2^)/3'
_refine_ls_weighting_scheme calc
_refine_ls_wR_factor_gt 0.1682
_refine_ls_wR_factor_ref 0.1694
_reflns_Friedel_coverage 0.870
_reflns_Friedel_fraction_full 0.936
_reflns_Friedel_fraction_max 0.931
_reflns_number_gt 1481
_reflns_number_total 1513
_reflns_threshold_expression 'I > 2\s(I)'
_cod_data_source_file cg500925x_si_006.cif
_cod_data_source_block Compound_1_Zn
_cod_depositor_comments
;
The following automatic conversions were performed:

'_space_group_crystal_system' value 'Monoclinic' changed to
'monoclinic' according to
/home/saulius/struct/COD-crude-data--automatic-downloads/rss-feeds/ACS/lib/dictionaries/cif_core.dic
dictionary named 'cif_core.dic' version 2.4.2 from
2011-04-26.

'_exptl_absorpt_correction_type' value 'Multi-scan'
changed to 'multi-scan' according to
/home/saulius/struct/COD-crude-data--automatic-downloads/rss-feeds/ACS/lib/dictionaries/cif_core.dic
dictionary named 'cif_core.dic' version 2.4.2 from 2011-04-26.

Automatic conversion script
Id: cif_fix_values 2281 2013-09-26 08:29:07Z andrius 

 Adding full bibliography for 4511807--4511812.cif.
;
_cod_database_code 4511812
_shelx_space_group_comment
;
The symmetry employed for this shelxl refinement is uniquely defined
by the following loop, which should always be used as a source of
symmetry information in preference to the above space-group names.
They are only intended as comments.
;
_shelx_estimated_absorpt_t_min 0.921
_shelx_estimated_absorpt_t_max 0.972
_shelxl_version_number 2014-3

loop_
_space_group_symop_operation_xyz
'x, y, z'
'-x, y+1/2, -z'

loop_
_atom_site_label
_atom_site_type_symbol
_atom_site_fract_x
_atom_site_fract_y
_atom_site_fract_z
_atom_site_U_iso_or_equiv
_atom_site_adp_type
_atom_site_occupancy
_atom_site_site_symmetry_order
_atom_site_calc_flag
_atom_site_refinement_flags_posn
_atom_site_refinement_flags_adp
Zn1 Zn 0.7994(2) -0.00446(9) 0.78154(10) 0.0246(5) Uani 1 1 d D .
N1 N 0.5848(19) 0.0884(13) 0.6092(10) 0.030(2) Uani 1 1 d D .
H1A H 0.69(3) 0.113(13) 0.537(9) 0.045 Uiso 1 1 d D U
H1B H 0.485(17) 0.004(4) 0.587(7) 0.045 Uiso 1 1 d D U
C1 C 0.442(2) 0.2133(13) 0.6508(12) 0.026(2) Uani 1 1 d . U
H1C H 0.2651 0.1872 0.6834 0.031 Uiso 1 1 calc R U
H1D H 0.4048 0.2762 0.5722 0.031 Uiso 1 1 calc R U
C2 C 0.627(2) 0.2888(11) 0.7670(12) 0.023(2) Uani 1 1 d . .
O1 O 0.8269(18) 0.2222(9) 0.8289(10) 0.031(2) Uani 1 1 d . .
N3 N 0.573(2) 0.4190(11) 0.7946(10) 0.026(2) Uani 1 1 d . .
H3 H 0.4363 0.4620 0.7486 0.031 Uiso 1 1 calc R U
C3 C 0.7487(19) 0.4937(16) 0.9051(10) 0.024(2) Uani 1 1 d . .
H3A H 0.9374 0.4534 0.9129 0.029 Uiso 1 1 calc R U
C4 C 0.630(2) 0.4809(17) 1.0443(11) 0.029(3) Uani 1 1 d . .
O2 O 0.3721(15) 0.4629(9) 1.0432(7) 0.027(2) Uani 1 1 d . .
O3 O 0.7908(13) 0.4865(12) 1.1566(7) 0.0264(16) Uani 1 1 d . .
C5 C 0.766(3) 0.6501(13) 0.8703(12) 0.026(3) Uani 1 1 d . .
H5A H 0.5778 0.6887 0.8602 0.031 Uiso 1 1 calc R U
H5B H 0.8691 0.6980 0.9477 0.031 Uiso 1 1 calc R U
C6 C 0.903(2) 0.6824(13) 0.7404(13) 0.025(3) Uani 1 1 d . .
O4 O 0.8439(17) 0.8044(10) 0.6865(8) 0.0294(19) Uani 1 1 d . .
O5 O 1.0663(17) 0.5984(10) 0.6929(8) 0.0304(19) Uani 1 1 d . .
O1W O 0.8305(17) 0.3886(10) 0.5113(8) 0.0321(19) Uani 1 1 d D .
H1X H 0.89(3) 0.352(13) 0.429(9) 0.048 Uiso 1 1 d D U
H1Y H 0.94(3) 0.471(10) 0.539(12) 0.048 Uiso 1 1 d D U

loop_
_atom_site_aniso_label
_atom_site_aniso_U_11
_atom_site_aniso_U_22
_atom_site_aniso_U_33
_atom_site_aniso_U_23
_atom_site_aniso_U_13
_atom_site_aniso_U_12
Zn1 0.0184(7) 0.0209(8) 0.0343(7) 0.0005(5) 0.0028(4) 0.0010(5)
N1 0.014(5) 0.039(7) 0.038(5) -0.004(4) 0.003(4) -0.004(4)
C1 0.025(5) 0.016(5) 0.035(5) -0.001(4) -0.001(4) -0.007(4)
C2 0.023(6) 0.010(6) 0.038(6) 0.003(4) 0.006(5) -0.001(4)
O1 0.024(4) 0.019(5) 0.051(5) -0.001(4) 0.001(4) 0.001(3)
N3 0.017(5) 0.019(6) 0.040(5) 0.000(4) -0.003(4) 0.001(4)
C3 0.018(4) 0.018(6) 0.036(5) 0.008(6) 0.004(4) 0.007(6)
C4 0.021(5) 0.036(8) 0.031(5) 0.000(6) 0.007(4) 0.009(6)
O2 0.016(4) 0.030(6) 0.035(4) -0.004(3) 0.005(3) -0.007(3)
O3 0.018(3) 0.027(4) 0.034(3) -0.012(4) 0.005(3) -0.004(4)
C5 0.026(6) 0.014(7) 0.037(6) 0.000(5) 0.002(5) 0.005(4)
C6 0.016(6) 0.013(6) 0.046(7) -0.003(5) 0.000(5) 0.006(5)
O4 0.024(4) 0.028(6) 0.036(4) 0.000(4) 0.006(3) 0.001(4)
O5 0.025(4) 0.028(6) 0.038(4) 0.000(3) 0.001(3) -0.003(4)
O1W 0.031(5) 0.027(5) 0.039(4) -0.005(4) 0.010(3) 0.003(4)

loop_
_atom_type_symbol
_atom_type_description
_atom_type_scat_dispersion_real
_atom_type_scat_dispersion_imag
_atom_type_scat_source
C C 0.0033 0.0016 'International Tables Vol C Tables 4.2.6.8 and 6.1.1.4'
N N 0.0061 0.0033 'International Tables Vol C Tables 4.2.6.8 and 6.1.1.4'
O O 0.0106 0.0060 'International Tables Vol C Tables 4.2.6.8 and 6.1.1.4'
Zn Zn 0.2839 1.4301 'International Tables Vol C Tables 4.2.6.8 and 6.1.1.4'
H H 0.0000 0.0000 'International Tables Vol C Tables 4.2.6.8 and 6.1.1.4'

loop_
_geom_angle_atom_site_label_1
_geom_angle_atom_site_label_2
_geom_angle_atom_site_label_3
_geom_angle
_geom_angle_site_symmetry_1
_geom_angle_site_symmetry_3
O2 Zn1 O3 102.5(3) 2_647 2_747
O2 Zn1 O4 108.6(3) 2_647 1_545
O3 Zn1 O4 87.3(4) 2_747 1_545
O2 Zn1 N1 122.8(4) 2_647 .
O3 Zn1 N1 131.0(3) 2_747 .
O4 Zn1 N1 94.5(4) 1_545 .
O2 Zn1 O1 89.7(3) 2_647 .
O3 Zn1 O1 86.7(4) 2_747 .
O4 Zn1 O1 161.7(3) 1_545 .
N1 Zn1 O1 76.6(4) . .
C1 N1 Zn1 109.5(7) . .
N1 C1 C2 109.3(9) . .
O1 C2 N3 122.7(11) . .
O1 C2 C1 118.4(10) . .
N3 C2 C1 118.9(11) . .
C2 O1 Zn1 111.4(7) . .
C2 N3 C3 119.8(10) . .
N3 C3 C4 111.7(10) . .
N3 C3 C5 110.2(9) . .
C4 C3 C5 107.9(12) . .
O2 C4 O3 121.9(9) . .
O2 C4 C3 117.5(10) . .
O3 C4 C3 120.6(10) . .
C4 O2 Zn1 117.9(7) . 2_657
C4 O3 Zn1 138.8(6) . 2_757
C6 C5 C3 114.8(9) . .
O5 C6 O4 123.1(11) . .
O5 C6 C5 121.8(10) . .
O4 C6 C5 115.1(10) . .
C6 O4 Zn1 129.6(7) . 1_565

loop_
_geom_bond_atom_site_label_1
_geom_bond_atom_site_label_2
_geom_bond_distance
_geom_bond_site_symmetry_2
Zn1 O2 1.987(7) 2_647
Zn1 O3 2.003(7) 2_747
Zn1 O4 2.053(9) 1_545
Zn1 N1 2.071(11) .
Zn1 O1 2.197(9) .
N1 C1 1.445(17) .
C1 C2 1.539(16) .
C2 O1 1.253(14) .
C2 N3 1.293(17) .
N3 C3 1.476(16) .
C3 C4 1.522(14) .
C3 C5 1.52(2) .
C4 O2 1.252(14) .
C4 O3 1.271(13) .
O2 Zn1 1.987(7) 2_657
O3 Zn1 2.003(7) 2_757
C5 C6 1.511(19) .
C6 O5 1.239(14) .
C6 O4 1.288(16) .
O4 Zn1 2.053(9) 1_565

loop_
_geom_hbond_atom_site_label_D
_geom_hbond_atom_site_label_H
_geom_hbond_atom_site_label_A
_geom_hbond_distance_DH
_geom_hbond_distance_HA
_geom_hbond_distance_DA
_geom_hbond_angle_DHA
_geom_hbond_site_symmetry_A
N1 H1A O5 0.948(15) 2.61(4) 3.521(13) 161(9) 2_746
N1 H1B O1W 0.946(15) 2.03(2) 2.910(13) 154(4) 2_646
C1 H1C O3 0.97 2.49 3.128(15) 123.5 2_647
C1 H1D O1W 0.97 2.43 2.929(14) 111.4 .
N3 H3 O5 0.86 2.22 3.053(13) 162.7 1_455
C3 H3A O2 0.98 2.33 3.171(12) 143.0 1_655
C5 H5B O1 0.97 2.50 3.416(15) 157.4 2_757
O1W H1X O4 0.948(15) 1.83(6) 2.714(11) 155(12) 2_746
O1W H1Y O5 0.951(15) 1.98(6) 2.818(12) 146(9) .

loop_
_geom_torsion_atom_site_label_1
_geom_torsion_atom_site_label_2
_geom_torsion_atom_site_label_3
_geom_torsion_atom_site_label_4
_geom_torsion
_geom_torsion_site_symmetry_4
Zn1 N1 C1 C2 37.2(11) .
N1 C1 C2 O1 -15.7(15) .
N1 C1 C2 N3 162.6(10) .
N3 C2 O1 Zn1 169.1(9) .
C1 C2 O1 Zn1 -12.7(13) .
O1 C2 N3 C3 -1.4(16) .
C1 C2 N3 C3 -179.6(9) .
C2 N3 C3 C4 -91.7(13) .
C2 N3 C3 C5 148.5(10) .
N3 C3 C4 O2 -26.9(18) .
C5 C3 C4 O2 94.3(15) .
N3 C3 C4 O3 152.2(14) .
C5 C3 C4 O3 -86.6(17) .
O3 C4 O2 Zn1 17(2) 2_657
C3 C4 O2 Zn1 -164.4(10) 2_657
O2 C4 O3 Zn1 173.3(9) 2_757
C3 C4 O3 Zn1 -6(3) 2_757
N3 C3 C5 C6 -62.8(12) .
C4 C3 C5 C6 175.0(10) .
C3 C5 C6 O5 -22.8(17) .
C3 C5 C6 O4 159.5(10) .
O5 C6 O4 Zn1 -138.5(10) 1_565
C5 C6 O4 Zn1 39.2(15) 1_565
